data_2220018
loop_
_publ_author_name
'Sch\"affer, Susan J. Cline'
'Berg, Rolf W.'

_publ_section_title
;<i>catena</i>-Poly[tetrasodium
 [[<i>cis</i>-dioxido-<i>trans</i>-bis(sulfato-\k<i>O</i>)molybdate(VI)]-\m-sulfato-\k^2^<i>O</i>:<i>O</i>']]
;
_journal_coeditor_code WM2186
_journal_issue 11
_journal_name_full 'Acta Crystallographica Section E'
_journal_page_first i73
_journal_paper_doi 10.1107/S1600536808030328
_journal_volume 64
_journal_year 2008
_chemical_formula_iupac 'Na4 [Mo (S O4)3 O2]'
_chemical_formula_moiety '4(Na +), Mo O14 S3 4-'
_chemical_formula_structural 'Na4 [Mo O2 (S O4)3]'
_chemical_formula_sum 'Mo Na4 O14 S3'
_chemical_formula_weight 508.08
_chemical_name_systematic
;
<i>catena</i>-Poly[tetrasodium [[<i>cis</i>-dioxido-<i>trans</i>-
bis(sulfato-\k<i>O</i>)molybdate(VI)]-\m-sulfato-\k^2^<i>O</i>:<i>O'</i>]]
;
_space_group_IT_number 19
_symmetry_cell_setting orthorhombic
_symmetry_space_group_name_Hall 'P 2ac 2ab'
_symmetry_space_group_name_H-M 'P 21 21 21'
_atom_sites_solution_primary direct
_atom_sites_solution_secondary difmap
_audit_creation_method SHELXL-97
_cell_angle_alpha 90.00
_cell_angle_beta 90.00
_cell_angle_gamma 90.00
_cell_formula_units_Z 4
_cell_length_a 8.4739(6)
_cell_length_b 9.2892(7)
_cell_length_c 15.1046(11)
_cell_measurement_reflns_used 5457
_cell_measurement_temperature 120(2)
_cell_measurement_theta_max 27.93
_cell_measurement_theta_min 2.57
_cell_volume 1188.97(15)
_computing_cell_refinement 'SAINT (Bruker, 2002)'
_computing_data_collection 'SMART (Bruker, 2002)'
_computing_data_reduction 'SAINT (Bruker, 2002)'
_computing_molecular_graphics 'SHELXTL (Sheldrick, 2008)'
_computing_publication_material 'SHELXTL (Sheldrick, 2008)'
_computing_structure_refinement 'SHELXTL (Sheldrick, 2008)'
_computing_structure_solution 'SHELXTL (Sheldrick, 2008)'
_diffrn_ambient_temperature 120(2)
_diffrn_measured_fraction_theta_full 0.996
_diffrn_measured_fraction_theta_max 0.996
_diffrn_measurement_device 'Bruker SMART APEX CCD'
_diffrn_measurement_method \w
_diffrn_radiation_monochromator graphite
_diffrn_radiation_source 'normal-focus sealed tube'
_diffrn_radiation_type MoK\a
_diffrn_radiation_wavelength 0.71073
_diffrn_reflns_av_R_equivalents 0.0312
_diffrn_reflns_av_sigmaI/netI 0.0228
_diffrn_reflns_limit_h_max 11
_diffrn_reflns_limit_h_min -11
_diffrn_reflns_limit_k_max 12
_diffrn_reflns_limit_k_min -12
_diffrn_reflns_limit_l_max 19
_diffrn_reflns_limit_l_min -19
_diffrn_reflns_number 14125
_diffrn_reflns_theta_full 27.98
_diffrn_reflns_theta_max 27.98
_diffrn_reflns_theta_min 2.57
_diffrn_standards_decay_% 0.6
_diffrn_standards_interval_time 691
_diffrn_standards_number 227
_exptl_absorpt_coefficient_mu 1.855
_exptl_absorpt_correction_T_max 0.9635
_exptl_absorpt_correction_T_min 0.6650
_exptl_absorpt_correction_type gaussian
_exptl_absorpt_process_details '(SHELXTL; Sheldrick, 2008)'
_exptl_crystal_colour colorless
_exptl_crystal_density_diffrn 2.838
_exptl_crystal_density_method 'not measured'
_exptl_crystal_description tabular
_exptl_crystal_F_000 984
_exptl_crystal_size_max 0.24
_exptl_crystal_size_mid 0.18
_exptl_crystal_size_min 0.02
_refine_diff_density_max 0.505
_refine_diff_density_min -0.261
_refine_ls_abs_structure_details 'Flack (1983), 1205 Friedel pairs'
_refine_ls_abs_structure_Flack 0.01(2)
_refine_ls_extinction_method none
_refine_ls_goodness_of_fit_ref 1.101
_refine_ls_matrix_type full
_refine_ls_number_parameters 199
_refine_ls_number_reflns 2861
_refine_ls_number_restraints 0
_refine_ls_restrained_S_all 1.101
_refine_ls_R_factor_all 0.0170
_refine_ls_R_factor_gt 0.0166
_refine_ls_shift/su_max 0.001
_refine_ls_shift/su_mean 0.000
_refine_ls_structure_factor_coef Fsqd
_refine_ls_weighting_details 'w=1/[\s^2^(Fo^2^)+(0.0214P)^2^+0.3747P] where P=(Fo^2^+2Fc^2^)/3'
_refine_ls_weighting_scheme calc
_refine_ls_wR_factor_gt 0.0422
_refine_ls_wR_factor_ref 0.0423
_reflns_number_gt 2817
_reflns_number_total 2861
_reflns_threshold_expression I>2\s(I)
_cod_data_source_file wm2186.cif
_cod_data_source_block I
_cod_depositor_comments
;
The following automatic conversions were performed:
'_exptl_absorpt_correction_type' value 'Gaussian' changed to 'gaussian'
according to '/home/saulius/struct/CIF-dictionaries/cif_core.dic'
dictionary named 'cif_core.dic' version 2.4.1 from 2010-06-29.

Automatic conversion script
Id: cif_fix_enum 1527 2010-12-29 10:47:43Z saulius 

The following automatic conversions were performed:

'_exptl_absorpt_correction_type' value 'Gaussian' changed to
'gaussian' according to
/home/saulius/struct/CIF-dictionaries/cif_core.dic dictionary named
'cif_core.dic' version 2.4.1 from 2010-06-29.

Automatic conversion script
Id: cif_fix_values 1715 2011-07-08 13:25:40Z adriana 
;
_cod_database_code 2220018
_cod_database_fobs_code 2220018

loop_
_symmetry_equiv_pos_as_xyz
'x, y, z'
'-x+1/2, -y, z+1/2'
'-x, y+1/2, -z+1/2'
'x+1/2, -y+1/2, -z'

loop_
_atom_site_type_symbol
_atom_site_label
_atom_site_fract_x
_atom_site_fract_y
_atom_site_fract_z
_atom_site_U_iso_or_equiv
_atom_site_adp_type
_atom_site_calc_flag
_atom_site_occupancy
Mo Mo1 0.77389(2) 0.108886(19) 0.426923(11) 0.00683(5) Uani d 1
S S1 0.42167(6) 0.29669(6) 0.38157(3) 0.00770(11) Uani d 1
S S2 0.52730(7) -0.14389(6) 0.48393(3) 0.00870(11) Uani d 1
S S3 0.87553(6) 0.37753(6) 0.29746(3) 0.00819(10) Uani d 1
Na Na1 0.20072(11) 0.58268(10) 0.34042(6) 0.01293(19) Uani d 1
Na Na2 0.80653(11) 0.75841(10) 0.31656(6) 0.01239(19) Uani d 1
Na Na3 0.67303(11) 0.51270(10) 0.46834(6) 0.0144(2) Uani d 1
Na Na4 0.57005(11) 0.46216(10) 0.21305(6) 0.01274(19) Uani d 1
O O1 0.70335(19) 0.03236(17) 0.33180(10) 0.0107(3) Uani d 1
O O2 0.94651(19) 0.02131(17) 0.44263(11) 0.0119(3) Uani d 1
O O3 0.57359(18) 0.25797(17) 0.42577(11) 0.0107(3) Uani d 1
O O4 0.6456(2) -0.02040(17) 0.50576(10) 0.0116(3) Uani d 1
O O5 0.88450(19) 0.28237(18) 0.38036(10) 0.0120(3) Uani d 1
O O6 0.29354(19) 0.27689(17) 0.44854(9) 0.0096(3) Uani d 1
O O7 0.3902(2) 0.20606(18) 0.30489(10) 0.0123(3) Uani d 1
O O8 0.4313(2) 0.44896(18) 0.35609(11) 0.0124(3) Uani d 1
O O9 0.49519(19) -0.20813(17) 0.56967(11) 0.0130(3) Uani d 1
O O10 0.60611(19) -0.24259(18) 0.42327(12) 0.0147(3) Uani d 1
O O11 0.38958(19) -0.07781(18) 0.44282(11) 0.0139(3) Uani d 1
O O12 0.7888(2) 0.29908(17) 0.22934(10) 0.0124(3) Uani d 1
O O13 0.7899(2) 0.50790(17) 0.32281(10) 0.0126(3) Uani d 1
O O14 1.03833(19) 0.40786(18) 0.27218(10) 0.0133(3) Uani d 1

loop_
_atom_site_aniso_label
_atom_site_aniso_U_11
_atom_site_aniso_U_22
_atom_site_aniso_U_33
_atom_site_aniso_U_12
_atom_site_aniso_U_13
_atom_site_aniso_U_23
Mo1 0.00576(8) 0.00737(9) 0.00738(8) 0.00034(7) -0.00028(6) -0.00021(7)
S1 0.0056(2) 0.0096(3) 0.0078(2) 0.0014(2) -0.00017(19) -0.0001(2)
S2 0.0073(2) 0.0093(2) 0.0095(2) -0.0009(2) 0.0006(2) -0.00087(19)
S3 0.0073(2) 0.0087(2) 0.0086(2) -0.0001(2) 0.00067(18) 0.0004(2)
Na1 0.0125(5) 0.0130(5) 0.0133(4) 0.0022(4) 0.0012(3) 0.0019(3)
Na2 0.0111(5) 0.0126(4) 0.0135(4) 0.0012(4) 0.0018(4) 0.0017(3)
Na3 0.0123(4) 0.0166(5) 0.0145(5) -0.0034(4) 0.0023(4) -0.0024(4)
Na4 0.0107(4) 0.0156(5) 0.0120(4) 0.0010(4) -0.0008(4) 0.0020(4)
O1 0.0097(8) 0.0119(8) 0.0104(7) 0.0002(6) -0.0002(6) -0.0008(6)
O2 0.0113(8) 0.0112(8) 0.0130(8) 0.0020(6) -0.0021(6) -0.0007(6)
O3 0.0086(7) 0.0128(7) 0.0107(7) 0.0044(6) -0.0029(7) -0.0008(7)
O4 0.0138(8) 0.0116(8) 0.0095(7) -0.0053(7) -0.0018(6) 0.0001(6)
O5 0.0116(8) 0.0121(8) 0.0122(8) -0.0036(6) -0.0020(6) 0.0042(6)
O6 0.0080(7) 0.0110(7) 0.0098(7) -0.0010(6) 0.0006(6) -0.0012(6)
O7 0.0116(8) 0.0162(9) 0.0092(7) 0.0016(7) -0.0016(6) -0.0028(6)
O8 0.0121(8) 0.0111(8) 0.0140(8) 0.0018(7) 0.0023(7) 0.0023(6)
O9 0.0141(8) 0.0131(8) 0.0119(7) -0.0042(6) -0.0001(7) 0.0028(7)
O10 0.0151(8) 0.0119(8) 0.0171(8) -0.0010(7) 0.0051(7) -0.0045(7)
O11 0.0093(8) 0.0190(9) 0.0133(8) 0.0021(7) -0.0016(6) 0.0017(6)
O12 0.0141(8) 0.0120(8) 0.0109(7) -0.0002(7) -0.0015(6) -0.0011(6)
O13 0.0106(8) 0.0108(8) 0.0163(8) 0.0025(7) -0.0008(7) -0.0015(6)
O14 0.0095(8) 0.0167(9) 0.0136(7) -0.0012(7) 0.0042(6) 0.0008(7)

loop_
_atom_type_symbol
_atom_type_description
_atom_type_scat_dispersion_real
_atom_type_scat_dispersion_imag
_atom_type_scat_source
O O 0.0106 0.0060 'International Tables Vol C Tables 4.2.6.8 and 6.1.1.4'
Na Na 0.0362 0.0249 'International Tables Vol C Tables 4.2.6.8 and 6.1.1.4'
S S 0.1246 0.1234 'International Tables Vol C Tables 4.2.6.8 and 6.1.1.4'
Mo Mo -1.6832 0.6857 'International Tables Vol C Tables 4.2.6.8 and 6.1.1.4'

loop_
_exptl_crystal_face_index_h
_exptl_crystal_face_index_k
_exptl_crystal_face_index_l
_exptl_crystal_face_perp_dist
-1.00 0.00 -1.00 0.1200
1.00 0.00 1.00 0.1200
0.00 -1.00 1.00 0.0900
1.00 1.00 -1.00 0.0900
1.00 -1.00 -1.00 0.0100
-1.00 1.00 1.00 0.0100

loop_
_geom_angle_atom_site_label_1
_geom_angle_atom_site_label_2
_geom_angle_atom_site_label_3
_geom_angle_site_symmetry_1
_geom_angle_site_symmetry_3
_geom_angle
O2 Mo1 O1 . . 102.72(8)
O2 Mo1 O5 . . 91.81(7)
O1 Mo1 O5 . . 101.77(7)
O2 Mo1 O4 . . 95.58(7)
O1 Mo1 O4 . . 93.46(7)
O5 Mo1 O4 . . 161.18(7)
O2 Mo1 O6 . 4_556 92.71(7)
O1 Mo1 O6 . 4_556 163.68(7)
O5 Mo1 O6 . 4_556 82.77(6)
O4 Mo1 O6 . 4_556 79.62(6)
O2 Mo1 O3 . . 167.36(7)
O1 Mo1 O3 . . 89.16(7)
O5 Mo1 O3 . . 81.39(6)
O4 Mo1 O3 . . 87.91(6)
O6 Mo1 O3 4_556 . 75.92(6)
O7 S1 O8 . . 111.01(10)
O7 S1 O3 . . 111.95(9)
O8 S1 O3 . . 107.53(10)
O7 S1 O6 . . 109.52(9)
O8 S1 O6 . . 109.65(10)
O3 S1 O6 . . 107.08(9)
O9 S2 O11 . . 113.77(10)
O9 S2 O10 . . 112.83(10)
O11 S2 O10 . . 111.33(10)
O9 S2 O4 . . 103.55(9)
O11 S2 O4 . . 107.18(10)
O10 S2 O4 . . 107.52(10)
O14 S3 O12 . . 112.83(10)
O14 S3 O13 . . 112.19(10)
O12 S3 O13 . . 110.37(10)
O14 S3 O5 . . 106.14(9)
O12 S3 O5 . . 108.22(9)
O13 S3 O5 . . 106.73(10)
O12 Na1 O8 3_655 . 119.12(7)
O12 Na1 O14 3_655 1_455 115.36(7)
O8 Na1 O14 . 1_455 99.58(7)
O12 Na1 O4 3_655 4_456 131.24(7)
O8 Na1 O4 . 4_456 86.40(6)
O14 Na1 O4 1_455 4_456 98.10(6)
O12 Na1 O9 3_655 4_456 82.33(6)
O8 Na1 O9 . 4_456 141.19(7)
O14 Na1 O9 1_455 4_456 98.72(7)
O4 Na1 O9 4_456 4_456 57.26(6)
O12 Na1 O1 3_655 3_655 72.64(6)
O8 Na1 O1 . 3_655 76.04(6)
O14 Na1 O1 1_455 3_655 69.21(5)
O4 Na1 O1 4_456 3_655 155.81(6)
O9 Na1 O1 4_456 3_655 142.71(6)
O13 Na2 O14 . 3_755 130.56(7)
O13 Na2 O10 . 1_565 85.66(6)
O14 Na2 O10 3_755 1_565 143.70(7)
O13 Na2 O9 . 4_556 79.43(6)
O14 Na2 O9 3_755 4_556 98.75(7)
O10 Na2 O9 1_565 4_556 89.40(7)
O13 Na2 O7 . 3_655 78.32(6)
O14 Na2 O7 3_755 3_655 93.97(6)
O10 Na2 O7 1_565 3_655 91.17(7)
O9 Na2 O7 4_556 3_655 157.64(7)
O13 Na2 O1 . 1_565 156.46(7)
O14 Na2 O1 3_755 1_565 70.79(6)
O10 Na2 O1 1_565 1_565 73.15(6)
O9 Na2 O1 4_556 1_565 109.81(6)
O7 Na2 O1 3_655 1_565 91.70(6)
O11 Na3 O2 4_556 4_456 110.07(7)
O11 Na3 O13 4_556 . 101.80(6)
O2 Na3 O13 4_456 . 148.13(7)
O11 Na3 O10 4_556 1_565 95.79(7)
O2 Na3 O10 4_456 1_565 95.42(7)
O13 Na3 O10 . 1_565 81.85(6)
O11 Na3 O3 4_556 . 129.03(7)
O2 Na3 O3 4_456 . 75.84(6)
O13 Na3 O3 . . 83.71(6)
O10 Na3 O3 1_565 . 134.87(6)
O11 Na3 O8 4_556 . 175.92(7)
O2 Na3 O8 4_456 . 73.41(6)
O13 Na3 O8 . . 74.78(6)
O10 Na3 O8 1_565 . 81.61(6)
O3 Na3 O8 . . 53.34(5)
O7 Na4 O12 3_655 . 121.20(7)
O7 Na4 O11 3_655 3_655 90.91(6)
O12 Na4 O11 . 3_655 83.88(6)
O7 Na4 O8 3_655 . 102.80(7)
O12 Na4 O8 . . 104.28(6)
O11 Na4 O8 3_655 . 156.62(7)
O7 Na4 O1 3_655 3_655 81.21(6)
O12 Na4 O1 . 3_655 154.90(7)
O11 Na4 O1 3_655 3_655 84.66(6)
O8 Na4 O1 . 3_655 78.95(6)
O7 Na4 O13 3_655 . 78.73(6)
O12 Na4 O13 . . 58.10(6)
O11 Na4 O13 3_655 . 124.20(7)
O8 Na4 O13 . . 77.59(6)
O1 Na4 O13 3_655 . 144.70(7)
Mo1 O1 Na4 . 3_645 131.27(9)
Mo1 O1 Na2 . 1_545 110.49(7)
Na4 O1 Na2 3_645 1_545 91.78(6)
Mo1 O1 Na1 . 3_645 128.10(8)
Na4 O1 Na1 3_645 3_645 93.53(5)
Na2 O1 Na1 1_545 3_645 89.08(5)
Mo1 O2 Na3 . 4_556 147.82(9)
S1 O3 Mo1 . . 145.42(10)
S1 O3 Na3 . . 99.86(8)
Mo1 O3 Na3 . . 108.85(6)
S2 O4 Mo1 . . 131.46(9)
S2 O4 Na1 . 4_556 98.63(8)
Mo1 O4 Na1 . 4_556 127.05(8)
S3 O5 Mo1 . . 136.93(10)
S1 O6 Mo1 . 4_456 125.67(9)
S1 O7 Na4 . 3_645 129.39(10)
S1 O7 Na2 . 3_645 125.94(10)
Na4 O7 Na2 3_645 3_645 101.54(7)
S1 O8 Na1 . . 119.62(10)
S1 O8 Na4 . . 107.73(9)
Na1 O8 Na4 . . 106.56(7)
S1 O8 Na3 . . 95.05(8)
Na1 O8 Na3 . . 125.35(7)
Na4 O8 Na3 . . 100.15(7)
S2 O9 Na2 . 4_456 147.79(11)
S2 O9 Na1 . 4_556 99.36(8)
Na2 O9 Na1 4_456 4_556 99.58(7)
S2 O10 Na2 . 1_545 139.66(10)
S2 O10 Na3 . 1_545 121.13(10)
Na2 O10 Na3 1_545 1_545 91.56(6)
S2 O11 Na3 . 4_456 119.33(9)
S2 O11 Na4 . 3_645 111.58(9)
Na3 O11 Na4 4_456 3_645 128.97(8)
S3 O12 Na1 . 3_645 138.53(11)
S3 O12 Na4 . . 98.37(8)
Na1 O12 Na4 3_645 . 122.67(8)
S3 O13 Na2 . . 141.74(10)
S3 O13 Na3 . . 117.23(9)
Na2 O13 Na3 . . 92.48(6)
S3 O13 Na4 . . 93.14(8)
Na2 O13 Na4 . . 100.69(7)
Na3 O13 Na4 . . 107.34(7)
S3 O14 Na2 . 3_745 124.60(10)
S3 O14 Na1 . 1_655 124.66(10)
Na2 O14 Na1 3_745 1_655 109.32(7)

loop_
_geom_bond_atom_site_label_1
_geom_bond_atom_site_label_2
_geom_bond_site_symmetry_2
_geom_bond_distance
_geom_bond_publ_flag
Mo1 O2 . 1.6905(16) y
Mo1 O1 . 1.7108(16) y
Mo1 O5 . 1.9925(16) y
Mo1 O4 . 2.0102(16) y
Mo1 O6 4_556 2.1661(15) y
Mo1 O3 . 2.1907(15) y
S1 O7 . 1.4564(16) ?
S1 O8 . 1.4681(17) ?
S1 O3 . 1.4941(16) ?
S1 O6 . 1.4953(16) ?
S2 O9 . 1.4516(17) ?
S2 O11 . 1.4575(17) ?
S2 O10 . 1.4581(17) ?
S2 O4 . 1.5589(17) ?
S3 O14 . 1.4590(17) ?
S3 O12 . 1.4595(16) ?
S3 O13 . 1.4627(16) ?
S3 O5 . 1.5346(16) ?
Na1 O12 3_655 2.2713(18) ?
Na1 O8 . 2.3273(19) ?
Na1 O14 1_455 2.3649(19) ?
Na1 O4 4_456 2.4394(18) ?
Na1 O9 4_456 2.4972(19) ?
Na1 O1 3_655 2.7652(18) ?
Na2 O13 . 2.3333(18) ?
Na2 O14 3_755 2.3350(19) ?
Na2 O10 1_565 2.3415(19) ?
Na2 O9 4_556 2.3932(19) ?
Na2 O7 3_655 2.5262(18) ?
Na2 O1 1_565 2.7006(19) ?
Na2 S3 3_755 3.3837(11) ?
Na3 O11 4_556 2.3524(19) ?
Na3 O2 4_456 2.3649(19) ?
Na3 O13 . 2.4115(18) ?
Na3 O10 1_565 2.4398(19) ?
Na3 O3 . 2.5928(19) ?
Na3 O8 . 2.724(2) ?
Na4 O7 3_655 2.3065(19) ?
Na4 O12 . 2.407(2) ?
Na4 O11 3_655 2.4078(19) ?
Na4 O8 . 2.4629(19) ?
Na4 O1 3_655 2.5003(19) ?
Na4 O13 . 2.5297(19) ?
